data_7215005
loop_
_publ_author_name
'Zou, Chao'
'Xie, Ming-Hua'
'Kong, Guo-Qiang'
'Wu, Chuan-De'

_publ_section_title
;
 Five porphyrin-core-dependent metal--organic frameworks and
 framework-dependent fluorescent properties
;
_journal_issue 14
_journal_name_full CrystEngComm
_journal_page_first 4850
_journal_paper_doi 10.1039/c2ce25357g
_journal_volume 14
_journal_year 2012
_chemical_formula_sum 'C51 H33 N5 Ni O10 Pb2'
_chemical_formula_weight 1348.91
_chemical_name_systematic
;
?
;
_space_group_IT_number 14
_symmetry_cell_setting monoclinic
_symmetry_space_group_name_Hall '-P 2ybc'
_symmetry_space_group_name_H-M 'P 1 21/c 1'
_atom_sites_solution_hydrogens geom
_atom_sites_solution_primary direct
_atom_sites_solution_secondary difmap
_audit_creation_method SHELXL-97
_cell_angle_alpha 90.00
_cell_angle_beta 93.328(4)
_cell_angle_gamma 90.00
_cell_formula_units_Z 4
_cell_length_a 10.2406(5)
_cell_length_b 24.0590(10)
_cell_length_c 21.2577(8)
_cell_measurement_reflns_used 21877
_cell_measurement_temperature 293(2)
_cell_measurement_theta_max 25.06
_cell_measurement_theta_min 3.31
_cell_volume 5228.6(4)
_computing_cell_refinement 'CrysAlisPro (Oxford Diffraction Ltd., 2010)'
_computing_data_collection 'CrysAlisPro (Oxford Diffraction Ltd., 2010)'
_computing_data_reduction 'CrysAlisPro (Oxford Diffraction Ltd., 2010)'
_computing_structure_refinement 'SHELXL-97 (Sheldrick, 1997)'
_computing_structure_solution 'SHELXS-97 (Sheldrick, 1990)'
_diffrn_ambient_temperature 293(2)
_diffrn_detector_area_resol_mean 10.3592
_diffrn_measured_fraction_theta_full 0.991
_diffrn_measured_fraction_theta_max 0.991
_diffrn_measurement_device_type 'Xcalibur, Atlas, Gemini ultra'
_diffrn_measurement_method '\w scans'
_diffrn_radiation_monochromator graphite
_diffrn_radiation_source 'fine-focus sealed tube'
_diffrn_radiation_type MoK\a
_diffrn_radiation_wavelength 0.71073
_diffrn_reflns_av_R_equivalents 0.0663
_diffrn_reflns_av_sigmaI/netI 0.0844
_diffrn_reflns_limit_h_max 12
_diffrn_reflns_limit_h_min -8
_diffrn_reflns_limit_k_max 28
_diffrn_reflns_limit_k_min -24
_diffrn_reflns_limit_l_max 19
_diffrn_reflns_limit_l_min -25
_diffrn_reflns_number 21877
_diffrn_reflns_theta_full 25.06
_diffrn_reflns_theta_max 25.06
_diffrn_reflns_theta_min 3.31
_diffrn_standards_interval_count none
_diffrn_standards_interval_time none
_diffrn_standards_number none
_exptl_absorpt_coefficient_mu 6.839
_exptl_absorpt_correction_T_max 0.471
_exptl_absorpt_correction_T_min 0.304
_exptl_absorpt_correction_type empirical
_exptl_absorpt_process_details CrysAlisPro
_exptl_crystal_colour brown
_exptl_crystal_density_diffrn 1.714
_exptl_crystal_density_method 'not measured'
_exptl_crystal_description block
_exptl_crystal_F_000 2584
_exptl_crystal_size_max 0.23
_exptl_crystal_size_mid 0.15
_exptl_crystal_size_min 0.11
_platon_squeeze_details
;
;
_refine_diff_density_max 2.141
_refine_diff_density_min -1.075
_refine_diff_density_rms 0.200
_refine_ls_extinction_method none
_refine_ls_goodness_of_fit_ref 1.297
_refine_ls_hydrogen_treatment constr
_refine_ls_matrix_type full
_refine_ls_number_parameters 602
_refine_ls_number_reflns 9200
_refine_ls_number_restraints 5
_refine_ls_restrained_S_all 1.297
_refine_ls_R_factor_all 0.1193
_refine_ls_R_factor_gt 0.0858
_refine_ls_shift/su_max 0.000
_refine_ls_shift/su_mean 0.000
_refine_ls_structure_factor_coef Fsqd
_refine_ls_weighting_details 'calc w=1/[\s^2^(Fo^2^)+(0.0597P)^2^+0.0000P] where P=(Fo^2^+2Fc^2^)/3'
_refine_ls_weighting_scheme calc
_refine_ls_wR_factor_gt 0.1783
_refine_ls_wR_factor_ref 0.1888
_reflns_number_gt 5943
_reflns_number_total 9200
_reflns_threshold_expression >2sigma(I)
_cod_data_source_file c2ce25357g.txt
_cod_data_source_block New3
_cod_original_sg_symbol_H-M P2(1)/c
_cod_database_code 7215005

loop_
_symmetry_equiv_pos_as_xyz
'x, y, z'
'-x, y+1/2, -z+1/2'
'-x, -y, -z'
'x, -y-1/2, z-1/2'

loop_
_atom_site_label
_atom_site_type_symbol
_atom_site_fract_x
_atom_site_fract_y
_atom_site_fract_z
_atom_site_U_iso_or_equiv
_atom_site_adp_type
_atom_site_occupancy
_atom_site_symmetry_multiplicity
_atom_site_calc_flag
_atom_site_refinement_flags
Pb1 Pb -0.97276(6) -0.43438(2) -0.56120(3) 0.0593(2) Uani 1 1 d .
Pb2 Pb -1.35472(6) 0.05331(2) -0.03236(3) 0.0582(2) Uani 1 1 d .
Ni1 Ni -0.71760(18) 0.05406(7) -0.49653(7) 0.0494(4) Uani 1 1 d .
O1 O -1.2818(13) 0.0515(5) -0.1368(5) 0.080(3) Uani 1 1 d .
O2 O -1.0974(14) 0.0502(5) -0.0817(5) 0.086(4) Uani 1 1 d .
O3 O -0.7902(14) -0.3542(5) -0.5189(6) 0.090(4) Uani 1 1 d .
O4 O -0.9871(14) -0.3365(4) -0.5610(6) 0.083(3) Uani 1 1 d .
O5 O -0.1370(12) 0.0837(5) -0.8456(5) 0.070(3) Uani 1 1 d .
O6 O -0.2834(12) 0.0316(4) -0.8990(4) 0.070(3) Uani 1 1 d .
O7 O -0.5730(10) 0.4595(4) -0.4560(5) 0.059(2) Uani 1 1 d .
O8 O -0.7785(12) 0.4582(4) -0.4899(4) 0.062(3) Uani 1 1 d .
O9 O -1.5655(10) 0.0625(5) -0.1009(4) 0.070(3) Uani 1 1 d .
O10 O -1.1449(12) -0.4179(6) -0.6406(5) 0.087(4) Uani 1 1 d D
N1 N -0.8227(11) 0.0005(4) -0.4537(4) 0.047(3) Uani 1 1 d .
N2 N -0.6611(11) -0.0025(4) -0.5534(4) 0.049(3) Uani 1 1 d .
N3 N -0.6394(12) 0.1104(4) -0.5478(5) 0.053(3) Uani 1 1 d .
N4 N -0.7495(11) 0.1088(4) -0.4326(4) 0.045(3) Uani 1 1 d .
N5 N -1.171(2) -0.3618(8) -0.7253(9) 0.121(6) Uiso 1 1 d D
C1 C -1.162(2) 0.0515(6) -0.1327(7) 0.065(4) Uani 1 1 d .
C2 C -1.0853(16) 0.0525(6) -0.1910(7) 0.061(4) Uani 1 1 d .
C3 C -1.1528(16) 0.0548(6) -0.2502(6) 0.058(4) Uani 1 1 d .
H3A H -1.2437 0.0559 -0.2527 0.070 Uiso 1 1 calc R
C4 C -1.0878(18) 0.0555(6) -0.3039(7) 0.068(4) Uani 1 1 d .
H4A H -1.1354 0.0568 -0.3425 0.081 Uiso 1 1 calc R
C5 C -0.9527(16) 0.0544(5) -0.3028(6) 0.054(4) Uani 1 1 d .
C6 C -0.8839(16) 0.0540(6) -0.2448(7) 0.058(4) Uani 1 1 d .
H6A H -0.7930 0.0547 -0.2421 0.069 Uiso 1 1 calc R
C7 C -0.9539(18) 0.0524(5) -0.1907(7) 0.061(4) Uani 1 1 d .
H7A H -0.9069 0.0511 -0.1520 0.073 Uiso 1 1 calc R
C8 C -0.8791(16) 0.0539(6) -0.3627(7) 0.060(4) Uani 1 1 d .
C9 C -0.8949(14) 0.0084(5) -0.4029(6) 0.049(3) Uani 1 1 d .
C10 C -0.9752(17) -0.0372(6) -0.3939(7) 0.063(4) Uani 1 1 d .
H10A H -1.0393 -0.0394 -0.3647 0.076 Uiso 1 1 calc R
C11 C -0.9463(14) -0.0761(6) -0.4325(9) 0.067(5) Uani 1 1 d .
H11A H -0.9808 -0.1118 -0.4342 0.080 Uiso 1 1 calc R
C12 C -0.8488(15) -0.0532(6) -0.4732(6) 0.052(3) Uani 1 1 d .
C13 C -0.7765(15) -0.0845(6) -0.5151(6) 0.054(4) Uani 1 1 d .
C14 C -0.8036(15) -0.1454(5) -0.5218(6) 0.049(3) Uani 1 1 d .
C15 C -0.9160(14) -0.1659(6) -0.5425(6) 0.052(3) Uani 1 1 d .
H15A H -0.9840 -0.1413 -0.5525 0.063 Uiso 1 1 calc R
C16 C -0.9394(17) -0.2213(6) -0.5501(7) 0.062(4) Uani 1 1 d .
H16A H -1.0194 -0.2331 -0.5684 0.075 Uiso 1 1 calc R
C17 C -0.8491(16) -0.2592(6) -0.5316(7) 0.057(4) Uani 1 1 d .
C18 C -0.7297(18) -0.2407(6) -0.5083(8) 0.072(5) Uani 1 1 d .
H18A H -0.6651 -0.2663 -0.4961 0.086 Uiso 1 1 calc R
C19 C -0.7031(18) -0.1835(6) -0.5024(8) 0.076(5) Uani 1 1 d .
H19A H -0.6221 -0.1709 -0.4862 0.091 Uiso 1 1 calc R
C20 C -0.874(2) -0.3207(7) -0.5365(8) 0.067(4) Uani 1 1 d .
C21 C -0.6832(15) -0.0582(6) -0.5494(6) 0.053(4) Uani 1 1 d .
C22 C -0.6059(14) -0.0868(6) -0.5932(5) 0.051(3) Uani 1 1 d .
H22A H -0.6001 -0.1251 -0.5979 0.061 Uiso 1 1 calc R
C23 C -0.5434(17) -0.0488(7) -0.6260(7) 0.070(4) Uani 1 1 d .
H23A H -0.4874 -0.0551 -0.6581 0.083 Uiso 1 1 calc R
C24 C -0.5816(15) 0.0041(6) -0.6010(6) 0.051(3) Uani 1 1 d .
C25 C -0.5445(15) 0.0529(6) -0.6265(7) 0.059(4) Uani 1 1 d .
C26 C -0.4657(15) 0.0539(5) -0.6859(6) 0.053(4) Uani 1 1 d .
C27 C -0.3366(16) 0.0712(6) -0.6832(7) 0.061(4) Uani 1 1 d .
H27A H -0.2967 0.0829 -0.6451 0.074 Uiso 1 1 calc R
C28 C -0.2705(16) 0.0710(6) -0.7341(6) 0.058(4) Uani 1 1 d .
H28A H -0.1820 0.0798 -0.7304 0.070 Uiso 1 1 calc R
C29 C -0.3253(15) 0.0585(6) -0.7920(6) 0.054(4) Uani 1 1 d .
C30 C -0.4531(18) 0.0433(7) -0.7964(7) 0.072(5) Uani 1 1 d .
H30A H -0.4922 0.0351 -0.8359 0.086 Uiso 1 1 calc R
C31 C -0.5246(19) 0.0398(7) -0.7461(7) 0.072(5) Uani 1 1 d .
H31A H -0.6115 0.0284 -0.7503 0.087 Uiso 1 1 calc R
C32 C -0.2404(16) 0.0583(6) -0.8497(6) 0.053(4) Uani 1 1 d .
C33 C -0.5804(16) 0.1031(6) -0.6018(6) 0.057(4) Uani 1 1 d .
C34 C -0.5514(18) 0.1566(6) -0.6285(7) 0.070(4) Uani 1 1 d .
H34A H -0.5102 0.1627 -0.6657 0.084 Uiso 1 1 calc R
C35 C -0.5947(19) 0.1960(6) -0.5898(7) 0.072(5) Uani 1 1 d .
H35A H -0.5929 0.2344 -0.5955 0.086 Uiso 1 1 calc R
C36 C -0.6432(14) 0.1667(6) -0.5391(7) 0.056(4) Uani 1 1 d .
C37 C -0.6776(16) 0.1939(6) -0.4835(7) 0.062(4) Uani 1 1 d .
C38 C -0.6730(18) 0.2557(6) -0.4808(7) 0.061(4) Uani 1 1 d .
C39 C -0.7595(16) 0.2846(6) -0.5134(7) 0.056(4) Uani 1 1 d .
H39A H -0.8236 0.2668 -0.5388 0.067 Uiso 1 1 calc R
C40 C -0.7564(12) 0.3390(6) -0.5104(4) 0.043(3) Uani 1 1 d .
H40A H -0.8204 0.3576 -0.5351 0.052 Uiso 1 1 calc R
C41 C -0.6716(16) 0.3715(5) -0.4758(6) 0.054(4) Uani 1 1 d .
C42 C -0.6774(18) 0.4325(7) -0.4729(6) 0.059(4) Uani 1 1 d .
C43 C -0.5749(14) 0.3422(6) -0.4427(5) 0.049(3) Uani 1 1 d .
H43A H -0.5088 0.3608 -0.4194 0.058 Uiso 1 1 calc R
C44 C -0.5771(14) 0.2857(7) -0.4445(6) 0.053(4) Uani 1 1 d .
H44A H -0.5132 0.2660 -0.4209 0.064 Uiso 1 1 calc R
C45 C -0.7136(14) 0.1639(6) -0.4316(6) 0.050(3) Uani 1 1 d .
C46 C -0.7355(17) 0.1883(7) -0.3715(6) 0.068(4) Uani 1 1 d .
H46A H -0.7141 0.2243 -0.3587 0.081 Uiso 1 1 calc R
C47 C -0.7926(17) 0.1493(7) -0.3373(7) 0.068(4) Uani 1 1 d .
H47A H -0.8190 0.1529 -0.2964 0.082 Uiso 1 1 calc R
C48 C -0.8051(15) 0.1000(6) -0.3772(6) 0.052(4) Uani 1 1 d .
C49 C -1.126(4) -0.4121(13) -0.6930(9) 0.106(15) Uiso 1 1 d .
H49A H -1.0821 -0.4394 -0.7145 0.127 Uiso 1 1 calc R
C50 C -1.136(5) -0.3738(14) -0.7906(8) 0.195(18) Uiso 1 1 d .
H50A H -1.1134 -0.4123 -0.7941 0.234 Uiso 1 1 calc R
H50D H -1.0633 -0.3511 -0.8008 0.234 Uiso 1 1 calc R
H50B H -1.2098 -0.3656 -0.8193 0.234 Uiso 1 1 calc R
C51 C -1.195(6) -0.3038(11) -0.747(2) 0.24(2) Uiso 1 1 d .
H51D H -1.2217 -0.2816 -0.7126 0.289 Uiso 1 1 calc R
H51A H -1.2620 -0.3035 -0.7804 0.289 Uiso 1 1 calc R
H51B H -1.1156 -0.2887 -0.7623 0.289 Uiso 1 1 calc R

loop_
_atom_site_aniso_label
_atom_site_aniso_U_11
_atom_site_aniso_U_22
_atom_site_aniso_U_33
_atom_site_aniso_U_23
_atom_site_aniso_U_13
_atom_site_aniso_U_12
Pb1 0.0583(4) 0.0581(4) 0.0632(4) -0.0036(3) 0.0164(3) -0.0024(3)
Pb2 0.0593(4) 0.0563(4) 0.0605(3) -0.0015(2) 0.0157(3) -0.0053(3)
Ni1 0.0525(12) 0.0483(10) 0.0492(9) 0.0000(7) 0.0180(8) -0.0012(9)
O1 0.061(8) 0.095(9) 0.087(8) 0.012(6) 0.030(6) 0.001(7)
O2 0.094(10) 0.102(9) 0.065(7) 0.012(6) 0.030(7) 0.008(7)
O3 0.094(11) 0.046(7) 0.129(10) 0.014(6) 0.000(8) 0.008(7)
O4 0.089(11) 0.050(7) 0.111(9) -0.005(6) 0.011(7) 0.010(7)
O5 0.060(8) 0.073(7) 0.079(7) -0.003(5) 0.027(5) -0.018(6)
O6 0.095(9) 0.075(7) 0.045(6) -0.006(5) 0.030(5) 0.009(6)
O7 0.048(6) 0.052(6) 0.079(6) -0.005(5) 0.029(5) -0.009(5)
O8 0.068(8) 0.053(6) 0.064(6) 0.005(4) 0.014(5) -0.008(6)
O9 0.054(7) 0.110(9) 0.047(5) -0.017(5) 0.018(4) -0.006(6)
O10 0.065(8) 0.131(10) 0.066(7) 0.000(6) 0.019(6) -0.017(7)
N1 0.048(8) 0.049(7) 0.045(6) 0.000(5) 0.010(5) 0.002(6)
N2 0.056(8) 0.039(7) 0.052(6) -0.004(5) 0.019(6) 0.000(6)
N3 0.065(9) 0.039(7) 0.056(7) -0.001(5) 0.018(6) -0.007(6)
N4 0.055(8) 0.040(6) 0.039(6) 0.006(4) 0.011(5) 0.003(5)
C1 0.089(14) 0.059(10) 0.048(9) 0.021(7) 0.024(9) 0.014(9)
C2 0.059(10) 0.062(9) 0.066(9) 0.015(7) 0.035(8) 0.002(8)
C3 0.054(10) 0.062(9) 0.060(9) -0.007(7) 0.025(7) -0.007(8)
C4 0.067(12) 0.069(11) 0.069(10) 0.002(7) 0.017(8) 0.002(9)
C5 0.061(10) 0.048(8) 0.057(8) 0.002(6) 0.024(7) 0.002(7)
C6 0.050(9) 0.056(9) 0.069(9) 0.011(7) 0.017(7) 0.012(7)
C7 0.076(12) 0.042(8) 0.063(9) 0.007(6) -0.002(8) -0.005(8)
C8 0.063(10) 0.050(9) 0.068(9) 0.013(7) 0.021(7) 0.002(8)
C9 0.050(9) 0.038(7) 0.063(8) -0.009(6) 0.018(7) 0.000(7)
C10 0.073(12) 0.051(9) 0.066(9) 0.003(7) 0.006(8) 0.000(9)
C11 0.030(8) 0.043(9) 0.130(14) 0.028(9) 0.016(8) -0.007(7)
C12 0.056(9) 0.050(9) 0.051(7) 0.010(6) 0.010(6) 0.003(7)
C13 0.053(10) 0.044(8) 0.067(9) 0.008(6) 0.008(7) 0.013(7)
C14 0.053(9) 0.044(8) 0.050(8) -0.006(6) 0.007(6) -0.015(7)
C15 0.028(8) 0.058(9) 0.070(9) -0.018(7) -0.001(6) -0.001(7)
C16 0.066(11) 0.050(9) 0.069(9) -0.006(7) -0.013(8) -0.004(8)
C17 0.044(9) 0.058(9) 0.068(9) 0.010(7) 0.009(7) 0.003(8)
C18 0.057(12) 0.044(9) 0.115(13) -0.005(8) 0.007(9) 0.007(8)
C19 0.064(12) 0.048(10) 0.116(13) 0.003(9) 0.013(10) -0.002(9)
C20 0.069(13) 0.057(10) 0.076(10) -0.012(8) 0.019(9) 0.001(10)
C21 0.055(9) 0.056(9) 0.051(8) 0.001(6) 0.022(6) 0.007(7)
C22 0.039(8) 0.076(10) 0.038(7) -0.013(6) 0.012(6) 0.002(7)
C23 0.055(10) 0.086(12) 0.068(10) 0.002(8) 0.007(8) -0.003(9)
C24 0.057(10) 0.049(8) 0.048(8) 0.002(6) 0.011(7) 0.004(7)
C25 0.049(9) 0.070(10) 0.059(8) 0.002(7) 0.012(7) 0.000(8)
C26 0.060(10) 0.044(8) 0.057(8) 0.002(6) 0.018(7) -0.005(7)
C27 0.051(10) 0.068(10) 0.066(9) 0.008(7) 0.007(7) 0.002(8)
C28 0.054(10) 0.079(10) 0.043(8) -0.010(6) 0.012(7) -0.010(8)
C29 0.053(9) 0.065(9) 0.046(8) 0.004(6) 0.025(6) 0.012(8)
C30 0.079(13) 0.079(11) 0.060(9) -0.014(7) 0.034(8) 0.001(10)
C31 0.075(12) 0.076(11) 0.068(10) -0.011(8) 0.013(9) -0.005(9)
C32 0.064(11) 0.043(8) 0.055(9) 0.020(6) 0.029(7) 0.016(8)
C33 0.067(11) 0.057(9) 0.051(8) 0.000(6) 0.026(7) -0.002(8)
C34 0.074(12) 0.063(10) 0.075(10) 0.003(8) 0.021(8) -0.019(9)
C35 0.099(15) 0.045(9) 0.074(10) -0.005(7) 0.029(9) -0.006(9)
C36 0.038(9) 0.066(10) 0.064(9) 0.008(7) -0.010(7) -0.004(7)
C37 0.055(10) 0.065(10) 0.069(9) -0.013(7) 0.028(7) -0.010(8)
C38 0.076(13) 0.043(8) 0.066(9) 0.004(7) 0.037(9) 0.009(8)
C39 0.057(10) 0.031(8) 0.080(10) -0.018(7) 0.009(8) -0.017(7)
C40 0.025(7) 0.090(11) 0.016(5) -0.019(5) 0.007(4) -0.023(7)
C41 0.068(11) 0.037(8) 0.061(9) -0.005(6) 0.024(8) -0.010(7)
C42 0.069(12) 0.070(11) 0.039(8) 0.002(6) 0.011(7) 0.006(9)
C43 0.046(9) 0.061(10) 0.037(7) 0.012(6) -0.018(6) -0.014(7)
C44 0.026(7) 0.086(12) 0.047(8) -0.002(7) -0.002(6) -0.003(7)
C45 0.043(8) 0.057(9) 0.052(8) -0.002(6) 0.021(6) 0.009(7)
C46 0.075(12) 0.075(11) 0.054(9) -0.005(7) 0.011(8) -0.005(9)
C47 0.074(12) 0.072(11) 0.061(9) -0.002(8) 0.020(8) 0.002(9)
C48 0.051(9) 0.054(9) 0.053(8) 0.006(6) 0.019(7) 0.011(7)

loop_
_atom_type_symbol
_atom_type_description
_atom_type_scat_dispersion_real
_atom_type_scat_dispersion_imag
_atom_type_scat_source
C C 0.0033 0.0016 'International Tables Vol C Tables 4.2.6.8 and 6.1.1.4'
H H 0.0000 0.0000 'International Tables Vol C Tables 4.2.6.8 and 6.1.1.4'
N N 0.0061 0.0033 'International Tables Vol C Tables 4.2.6.8 and 6.1.1.4'
O O 0.0106 0.0060 'International Tables Vol C Tables 4.2.6.8 and 6.1.1.4'
Ni Ni 0.3393 1.1124 'International Tables Vol C Tables 4.2.6.8 and 6.1.1.4'
Pb Pb -3.3944 10.1111 'International Tables Vol C Tables 4.2.6.8 and 6.1.1.4'

loop_
_geom_angle_atom_site_label_1
_geom_angle_atom_site_label_2
_geom_angle_atom_site_label_3
_geom_angle
_geom_angle_site_symmetry_1
_geom_angle_site_symmetry_3
O4 Pb1 O5 81.4(4) . 2_443
O4 Pb1 O10 78.1(5) . .
O5 Pb1 O10 75.4(4) 2_443 .
O7 Pb2 O1 89.9(4) 2_344 .
O7 Pb2 O9 77.0(4) 2_344 .
O1 Pb2 O9 76.7(4) . .
O7 Pb2 O8 50.6(4) 2_344 2_344
O1 Pb2 O8 88.0(4) . 2_344
O9 Pb2 O8 125.4(3) . 2_344
N2 Ni1 N4 171.4(5) . .
N2 Ni1 N1 91.1(4) . .
N4 Ni1 N1 90.1(4) . .
N2 Ni1 N3 89.6(4) . .
N4 Ni1 N3 90.6(4) . .
N1 Ni1 N3 170.3(5) . .
C1 O1 Pb2 107.4(10) . .
C20 O4 Pb1 103.9(10) . .
C32 O5 Pb1 107.3(9) . 2_453
C42 O7 Pb2 101.6(10) . 2_354
C42 O8 Pb2 88.1(10) . 2_354
C49 O10 Pb1 123(2) . .
C9 N1 C12 105.3(11) . .
C9 N1 Ni1 128.6(9) . .
C12 N1 Ni1 125.9(8) . .
C24 N2 C21 105.9(10) . .
C24 N2 Ni1 127.1(9) . .
C21 N2 Ni1 126.7(8) . .
C33 N3 C36 105.3(11) . .
C33 N3 Ni1 127.6(9) . .
C36 N3 Ni1 126.9(9) . .
C48 N4 C45 105.2(10) . .
C48 N4 Ni1 127.0(9) . .
C45 N4 Ni1 127.7(8) . .
C49 N5 C50 101.2(9) . .
C49 N5 C51 166(3) . .
C50 N5 C51 86(3) . .
O1 C1 O2 122.9(14) . .
O1 C1 C2 120.5(15) . .
O2 C1 C2 116.6(17) . .
C7 C2 C3 116.4(13) . .
C7 C2 C1 124.4(16) . .
C3 C2 C1 119.2(15) . .
C4 C3 C2 121.1(16) . .
C4 C3 H3A 119.4 . .
C2 C3 H3A 119.4 . .
C3 C4 C5 121.8(15) . .
C3 C4 H4A 119.1 . .
C5 C4 H4A 119.1 . .
C4 C5 C6 118.1(13) . .
C4 C5 C8 122.2(14) . .
C6 C5 C8 119.7(14) . .
C5 C6 C7 118.5(15) . .
C5 C6 H6A 120.7 . .
C7 C6 H6A 120.7 . .
C2 C7 C6 124.1(14) . .
C2 C7 H7A 118.0 . .
C6 C7 H7A 118.0 . .
C48 C8 C9 122.5(13) . .
C48 C8 C5 119.0(12) . .
C9 C8 C5 118.4(12) . .
N1 C9 C8 123.3(13) . .
N1 C9 C10 110.6(11) . .
C8 C9 C10 125.8(13) . .
C11 C10 C9 109.0(15) . .
C11 C10 H10A 125.5 . .
C9 C10 H10A 125.5 . .
C10 C11 C12 107.0(14) . .
C10 C11 H11A 126.5 . .
C12 C11 H11A 126.5 . .
N1 C12 C13 126.2(13) . .
N1 C12 C11 107.6(12) . .
C13 C12 C11 125.0(14) . .
C21 C13 C12 119.4(13) . .
C21 C13 C14 121.7(12) . .
C12 C13 C14 118.8(13) . .
C15 C14 C19 117.7(13) . .
C15 C14 C13 123.8(14) . .
C19 C14 C13 118.4(13) . .
C14 C15 C16 123.7(14) . .
C14 C15 H15A 118.1 . .
C16 C15 H15A 118.1 . .
C17 C16 C15 121.1(15) . .
C17 C16 H16A 119.5 . .
C15 C16 H16A 119.5 . .
C16 C17 C18 118.1(15) . .
C16 C17 C20 122.5(16) . .
C18 C17 C20 119.3(14) . .
C17 C18 C19 121.1(16) . .
C17 C18 H18A 119.5 . .
C19 C18 H18A 119.5 . .
C18 C19 C14 118.1(16) . .
C18 C19 H19A 121.0 . .
C14 C19 H19A 121.0 . .
O3 C20 O4 121.5(16) . .
O3 C20 C17 121.2(17) . .
O4 C20 C17 117.4(16) . .
N2 C21 C13 127.1(12) . .
N2 C21 C22 109.4(12) . .
C13 C21 C22 123.0(13) . .
C23 C22 C21 108.1(14) . .
C23 C22 H22A 126.0 . .
C21 C22 H22A 126.0 . .
C22 C23 C24 105.2(14) . .
C22 C23 H23A 127.4 . .
C24 C23 H23A 127.4 . .
N2 C24 C25 126.9(12) . .
N2 C24 C23 111.2(12) . .
C25 C24 C23 121.8(13) . .
C24 C25 C33 121.3(13) . .
C24 C25 C26 121.0(12) . .
C33 C25 C26 117.6(12) . .
C27 C26 C31 117.6(13) . .
C27 C26 C25 121.0(13) . .
C31 C26 C25 121.3(14) . .
C28 C27 C26 120.2(14) . .
C28 C27 H27A 119.9 . .
C26 C27 H27A 119.9 . .
C27 C28 C29 123.0(15) . .
C27 C28 H28A 118.5 . .
C29 C28 H28A 118.5 . .
C28 C29 C30 118.0(13) . .
C28 C29 C32 120.0(14) . .
C30 C29 C32 122.0(13) . .
C31 C30 C29 122.3(16) . .
C31 C30 H30A 118.9 . .
C29 C30 H30A 118.9 . .
C30 C31 C26 118.8(17) . .
C30 C31 H31A 120.6 . .
C26 C31 H31A 120.6 . .
O5 C32 O6 124.3(12) . .
O5 C32 C29 117.8(14) . .
O6 C32 C29 117.9(14) . .
N3 C33 C25 125.8(12) . .
N3 C33 C34 109.4(12) . .
C25 C33 C34 124.6(13) . .
C35 C34 C33 107.8(14) . .
C35 C34 H34A 126.1 . .
C33 C34 H34A 126.1 . .
C34 C35 C36 105.0(14) . .
C34 C35 H35A 127.5 . .
C36 C35 H35A 127.5 . .
N3 C36 C35 112.3(13) . .
N3 C36 C37 125.6(13) . .
C35 C36 C37 121.8(14) . .
C45 C37 C36 121.0(14) . .
C45 C37 C38 119.9(12) . .
C36 C37 C38 119.1(13) . .
C39 C38 C44 116.8(14) . .
C39 C38 C37 119.7(15) . .
C44 C38 C37 123.4(15) . .
C38 C39 C40 119.7(14) . .
C38 C39 H39A 120.1 . .
C40 C39 H39A 120.1 . .
C39 C40 C41 128.0(14) . .
C39 C40 H40A 116.0 . .
C41 C40 H40A 116.0 . .
C40 C41 C43 113.7(13) . .
C40 C41 C42 125.0(14) . .
C43 C41 C42 121.3(13) . .
O8 C42 O7 119.8(15) . .
O8 C42 C41 121.3(15) . .
O7 C42 C41 118.8(15) . .
C44 C43 C41 119.2(12) . .
C44 C43 H43A 120.4 . .
C41 C43 H43A 120.4 . .
C43 C44 C38 122.4(14) . .
C43 C44 H44A 118.8 . .
C38 C44 H44A 118.8 . .
N4 C45 C37 124.9(11) . .
N4 C45 C46 110.7(11) . .
C37 C45 C46 123.9(14) . .
C47 C46 C45 106.9(14) . .
C47 C46 H46A 126.5 . .
C45 C46 H46A 126.5 . .
C46 C47 C48 106.2(13) . .
C46 C47 H47A 126.9 . .
C48 C47 H47A 126.9 . .
N4 C48 C8 125.4(13) . .
N4 C48 C47 110.6(12) . .
C8 C48 C47 123.4(13) . .
O10 C49 N5 119(2) . .
O10 C49 H49A 120.3 . .
N5 C49 H49A 120.3 . .
N5 C50 H50A 109.5 . .
N5 C50 H50D 109.5 . .
H50A C50 H50D 109.5 . .
N5 C50 H50B 109.5 . .
H50A C50 H50B 109.5 . .
H50D C50 H50B 109.5 . .
N5 C51 H51D 109.5 . .
N5 C51 H51A 109.5 . .
H51D C51 H51A 109.5 . .
N5 C51 H51B 109.5 . .
H51D C51 H51B 109.5 . .
H51A C51 H51B 109.5 . .

loop_
_geom_bond_atom_site_label_1
_geom_bond_atom_site_label_2
_geom_bond_distance
_geom_bond_site_symmetry_2
Pb1 O4 2.359(10) .
Pb1 O5 2.375(10) 2_443
Pb1 O10 2.401(12) .
Pb2 O7 2.383(9) 2_344
Pb2 O1 2.384(11) .
Pb2 O9 2.543(10) .
Pb2 O8 2.691(10) 2_344
Ni1 N2 1.931(10) .
Ni1 N4 1.934(10) .
Ni1 N1 1.939(11) .
Ni1 N3 1.941(11) .
O1 C1 1.23(2) .
O2 C1 1.235(19) .
O3 C20 1.22(2) .
O4 C20 1.30(2) .
O5 C32 1.222(18) .
O5 Pb1 2.375(10) 2_453
O6 C32 1.285(18) .
O7 C42 1.284(19) .
O7 Pb2 2.383(9) 2_354
O8 C42 1.242(18) .
O8 Pb2 2.691(10) 2_354
O10 C49 1.151(10) .
N1 C9 1.358(15) .
N1 C12 1.379(16) .
N2 C24 1.344(16) .
N2 C21 1.361(16) .
N3 C33 1.341(16) .
N3 C36 1.368(17) .
N4 C48 1.354(15) .
N4 C45 1.374(16) .
N5 C49 1.453(10) .
N5 C50 1.482(10) .
N5 C51 1.487(10) .
C1 C2 1.50(2) .
C2 C7 1.35(2) .
C2 C3 1.40(2) .
C3 C4 1.35(2) .
C3 H3A 0.9300 .
C4 C5 1.38(2) .
C4 H4A 0.9300 .
C5 C6 1.38(2) .
C5 C8 1.516(19) .
C6 C7 1.39(2) .
C6 H6A 0.9300 .
C7 H7A 0.9300 .
C8 C48 1.388(19) .
C8 C9 1.391(19) .
C9 C10 1.39(2) .
C10 C11 1.29(2) .
C10 H10A 0.9300 .
C11 C12 1.465(19) .
C11 H11A 0.9300 .
C12 C13 1.409(19) .
C13 C21 1.388(19) .
C13 C14 1.497(19) .
C14 C15 1.305(19) .
C14 C19 1.42(2) .
C15 C16 1.363(19) .
C15 H15A 0.9300 .
C16 C17 1.34(2) .
C16 H16A 0.9300 .
C17 C18 1.37(2) .
C17 C20 1.50(2) .
C18 C19 1.41(2) .
C18 H18A 0.9300 .
C19 H19A 0.9300 .
C21 C22 1.432(18) .
C22 C23 1.34(2) .
C22 H22A 0.9300 .
C23 C24 1.44(2) .
C23 H23A 0.9300 .
C24 C25 1.357(19) .
C25 C33 1.376(19) .
C25 C26 1.538(19) .
C26 C27 1.38(2) .
C26 C31 1.42(2) .
C27 C28 1.309(19) .
C27 H27A 0.9300 .
C28 C29 1.357(19) .
C28 H28A 0.9300 .
C29 C30 1.36(2) .
C29 C32 1.545(18) .
C30 C31 1.33(2) .
C30 H30A 0.9300 .
C31 H31A 0.9300 .
C33 C34 1.44(2) .
C34 C35 1.35(2) .
C34 H34A 0.9300 .
C35 C36 1.40(2) .
C35 H35A 0.9300 .
C36 C37 1.412(19) .
C37 C45 1.388(19) .
C37 C38 1.49(2) .
C38 C39 1.29(2) .
C38 C44 1.41(2) .
C39 C40 1.311(18) .
C39 H39A 0.9300 .
C40 C41 1.354(18) .
C40 H40A 0.9300 .
C41 C43 1.375(19) .
C41 C42 1.47(2) .
C43 C44 1.362(19) .
C43 H43A 0.9300 .
C44 H44A 0.9300 .
C45 C46 1.434(18) .
C46 C47 1.34(2) .
C46 H46A 0.9300 .
C47 C48 1.46(2) .
C47 H47A 0.9300 .
C49 H49A 0.9300 .
C50 H50A 0.9600 .
C50 H50D 0.9600 .
C50 H50B 0.9600 .
C51 H51D 0.9600 .
C51 H51A 0.9600 .
C51 H51B 0.9600 .

loop_
_platon_squeeze_void_nr
_platon_squeeze_void_average_x
_platon_squeeze_void_average_y
_platon_squeeze_void_average_z
_platon_squeeze_void_volume
_platon_squeeze_void_count_electrons
_platon_squeeze_void_content
1 0.152 0.779 0.215 319 78 ' '
2 -0.166 0.279 0.285 320 76 ' '
3 0.150 0.721 0.715 319 78 ' '
4 -0.165 0.221 0.785 320 76 ' '
